data_1561663
loop_
_publ_author_name
'Kohlgruber, Tsuyoshi A.'
'Mackley, Stephanie A.'
'Bo, Fabrice Dal'
'Aksenov, Sergey M.'
'Burns, Peter C.'

_publ_section_title
;
 The role of 1-ethyl-3-methylimidazolium diethyl phosphate ionic liquid in
 uranyl phosphate compounds
;
_journal_name_full 'Journal of Solid State Chemistry'
_journal_page_first 120938
_journal_paper_doi 10.1016/j.jssc.2019.120938
_journal_volume 279
_journal_year 2019
_chemical_formula_sum 'C20 H46 N2 O20 P4 U2'
_chemical_formula_weight 1234.53
_space_group_crystal_system monoclinic
_space_group_IT_number 15
_space_group_name_Hall '-C 2yc'
_space_group_name_H-M_alt 'C 1 2/c 1'
_atom_sites_solution_hydrogens geom
_atom_sites_solution_primary dual
_atom_sites_solution_secondary difmap
_cell_angle_alpha 90
_cell_angle_beta 119.454(3)
_cell_angle_gamma 90
_cell_formula_units_Z 8
_cell_length_a 36.048(10)
_cell_length_b 13.553(4)
_cell_length_c 18.583(5)
_cell_measurement_reflns_used 7237
_cell_measurement_temperature 296(2)
_cell_measurement_theta_max 23.88
_cell_measurement_theta_min 2.29
_cell_volume 7905(4)
_computing_cell_refinement 'Bruker SAINT (Bruker, 2015)'
_computing_data_collection 'Bruker APEX-3 (Bruker, 2015)'
_computing_data_reduction 'Bruker SAINT (Bruker, 2015)'
_computing_molecular_graphics 'Bruker XP (Bruker, 2015)'
_computing_publication_material 'CIFTAB (Sheldrick, 2008)'
_computing_structure_refinement 'SHELXL-2016/6 (Sheldrick, 2016)'
_computing_structure_solution 'SHELXT 2014/5 (Sheldrick, 2014)'
_diffrn_ambient_temperature 296(2)
_diffrn_detector_area_resol_mean 8.33
_diffrn_measured_fraction_theta_full 1.000
_diffrn_measured_fraction_theta_max 0.936
_diffrn_measurement_device_type 'Bruker APEX-II'
_diffrn_measurement_method 'combination of \w and \f-scans '
_diffrn_radiation_type MoK\a
_diffrn_radiation_wavelength 0.71073
_diffrn_reflns_av_R_equivalents 0.1128
_diffrn_reflns_av_unetI/netI 0.1032
_diffrn_reflns_Laue_measured_fraction_full 1.000
_diffrn_reflns_Laue_measured_fraction_max 0.936
_diffrn_reflns_limit_h_max 46
_diffrn_reflns_limit_h_min -46
_diffrn_reflns_limit_k_max 18
_diffrn_reflns_limit_k_min -18
_diffrn_reflns_limit_l_max 25
_diffrn_reflns_limit_l_min -24
_diffrn_reflns_number 46992
_diffrn_reflns_point_group_measured_fraction_full 1.000
_diffrn_reflns_point_group_measured_fraction_max 0.936
_diffrn_reflns_theta_full 25.242
_diffrn_reflns_theta_max 28.801
_diffrn_reflns_theta_min 1.637
_diffrn_source 'fine-focus sealed tube'
_exptl_absorpt_coefficient_mu 8.418
_exptl_absorpt_correction_type multi-scan
_exptl_absorpt_process_details 'SADABS (Krause et al., 2015)'
_exptl_crystal_colour colourless
_exptl_crystal_density_diffrn 2.075
_exptl_crystal_description blocky
_exptl_crystal_F_000 4672
_exptl_crystal_size_max 0.150
_exptl_crystal_size_mid 0.045
_exptl_crystal_size_min 0.030
_exptl_transmission_factor_max 0.7458
_exptl_transmission_factor_min 0.5476
_refine_diff_density_max 2.096
_refine_diff_density_min -1.411
_refine_diff_density_rms 0.212
_refine_ls_extinction_coef .
_refine_ls_extinction_method none
_refine_ls_goodness_of_fit_ref 0.902
_refine_ls_hydrogen_treatment constr
_refine_ls_matrix_type full
_refine_ls_number_parameters 338
_refine_ls_number_reflns 9653
_refine_ls_number_restraints 3
_refine_ls_restrained_S_all 0.903
_refine_ls_R_factor_all 0.0874
_refine_ls_R_factor_gt 0.0459
_refine_ls_shift/su_max 0.003
_refine_ls_shift/su_mean 0.000
_refine_ls_structure_factor_coef Fsqd
_refine_ls_weighting_details 'w=1/[\s^2^(Fo^2^)+(0.0495P)^2^] where P=(Fo^2^+2Fc^2^)/3'
_refine_ls_weighting_scheme calc
_refine_ls_wR_factor_gt 0.1030
_refine_ls_wR_factor_ref 0.1143
_reflns_Friedel_coverage 0.000
_reflns_Friedel_fraction_full .
_reflns_Friedel_fraction_max .
_reflns_number_gt 5842
_reflns_number_total 9653
_reflns_threshold_expression 'I > 2\s(I)'
_cod_data_source_file sheet4_final.cif
_cod_data_source_block try1_a
_cod_original_sg_symbol_H-M 'C 2/c'
_cod_database_code 1561663
_shelx_space_group_comment
;
The symmetry employed for this shelxl refinement is uniquely defined
by the following loop, which should always be used as a source of
symmetry information in preference to the above space-group names.
They are only intended as comments.
;
_shelx_estimated_absorpt_t_min 0.365
_shelx_estimated_absorpt_t_max 0.786
_diffrn_source_monochromator 'Bruker TRIUMPH curved-graphite'

loop_
_space_group_symop_operation_xyz
'x, y, z'
'-x, y, -z+1/2'
'x+1/2, y+1/2, z'
'-x+1/2, y+1/2, -z+1/2'
'-x, -y, -z'
'x, -y, z-1/2'
'-x+1/2, -y+1/2, -z'
'x+1/2, -y+1/2, z-1/2'

loop_
_atom_site_label
_atom_site_type_symbol
_atom_site_fract_x
_atom_site_fract_y
_atom_site_fract_z
_atom_site_U_iso_or_equiv
_atom_site_adp_type
_atom_site_occupancy
_atom_site_site_symmetry_order
_atom_site_calc_flag
_atom_site_refinement_flags_posn
_atom_site_refinement_flags_adp
_atom_site_refinement_flags_occupancy
_atom_site_disorder_assembly
_atom_site_disorder_group
U1 U 0.74056(2) 0.20758(2) 0.24468(2) 0.03374(10) Uani 1 1 d . . . . .
U2 U 0.59940(2) 0.48856(2) 0.12906(2) 0.03025(10) Uani 1 1 d . . . . .
P1 P 0.62578(8) 0.21608(18) 0.1416(2) 0.0637(9) Uani 1 1 d . . . . .
P2 P 0.71843(6) 0.46705(14) 0.25805(13) 0.0289(5) Uani 1 1 d . . . . .
P3 P 0.85685(7) 0.24393(18) 0.33034(18) 0.0505(7) Uani 1 1 d . . . . .
P4 P 0.49583(7) 0.62127(18) 0.05192(16) 0.0445(6) Uani 1 1 d . . . . .
O1 O 0.7335(3) 0.2046(5) 0.1448(4) 0.071(2) Uani 1 1 d . . . . .
O2 O 0.7467(2) 0.2096(5) 0.3437(4) 0.066(2) Uani 1 1 d . . . . .
O3 O 0.61152(18) 0.5120(5) 0.0502(4) 0.0499(17) Uani 1 1 d . . . . .
O4 O 0.58889(18) 0.4656(5) 0.2099(4) 0.0514(17) Uani 1 1 d . . . . .
O5 O 0.6698(2) 0.1775(5) 0.1914(5) 0.084(3) Uani 1 1 d . . . . .
O6 O 0.62198(18) 0.3228(4) 0.1406(4) 0.065(2) Uani 1 1 d . . . . .
O7 O 0.5995(3) 0.1601(7) 0.1749(6) 0.102(3) Uiso 1 1 d . . . . .
O8 O 0.6048(3) 0.1728(8) 0.0524(8) 0.134(4) Uani 1 1 d . . . . .
O9 O 0.67255(16) 0.4849(4) 0.2285(3) 0.0374(14) Uani 1 1 d . . . . .
O10 O 0.72712(17) 0.3693(4) 0.2288(4) 0.0398(14) Uani 1 1 d . . . . .
O11 O 0.73868(17) 0.4640(5) 0.3556(4) 0.0465(16) Uani 1 1 d . . . . .
O12 O 0.73985(17) 0.5469(4) 0.2355(4) 0.0412(15) Uani 1 1 d . . . . .
O13 O 0.8109(3) 0.2380(7) 0.2993(5) 0.099(3) Uiso 1 1 d . . . . .
O14 O 0.87898(18) 0.1554(4) 0.3237(4) 0.0501(17) Uani 1 1 d . . . . .
O15 O 0.8665(2) 0.3267(5) 0.2855(5) 0.077(2) Uani 1 1 d . . . . .
O16 O 0.8724(3) 0.2780(7) 0.4185(6) 0.115(3) Uani 1 1 d D . . . .
O17 O 0.53859(16) 0.5910(4) 0.0676(3) 0.0402(15) Uani 1 1 d . . . . .
O18 O 0.46020(17) 0.6079(4) -0.0323(4) 0.0574(19) Uani 1 1 d . . . . .
O19 O 0.4962(2) 0.7352(6) 0.0709(5) 0.079(2) Uiso 1 1 d . . . . .
O20 O 0.4849(3) 0.5832(7) 0.1158(6) 0.109(3) Uiso 1 1 d D . . . .
N1 N 0.6801(4) 0.4488(10) 0.4555(9) 0.101(4) Uiso 1 1 d . . . . .
N2 N 0.6860(4) 0.5971(9) 0.4447(8) 0.090(3) Uani 1 1 d . . . . .
C1 C 0.5558(5) 0.1845(12) 0.1490(10) 0.130(6) Uiso 1 1 d . . . . .
H1A H 0.548849 0.248407 0.121982 0.156 Uiso 1 1 calc R U . . .
H1B H 0.537013 0.135682 0.109838 0.156 Uiso 1 1 calc R U . . .
C2 C 0.5503(7) 0.1866(15) 0.2170(12) 0.197(9) Uiso 1 1 d . . . . .
H2A H 0.521208 0.202784 0.200118 0.296 Uiso 1 1 calc R U . . .
H2B H 0.556979 0.122987 0.243136 0.296 Uiso 1 1 calc R U . . .
H2C H 0.568780 0.235376 0.255245 0.296 Uiso 1 1 calc R U . . .
C3 C 0.6113(8) 0.224(2) -0.0066(14) 0.217(12) Uiso 1 1 d . . . . .
H3A H 0.641245 0.239132 0.015361 0.260 Uiso 1 1 calc R U . . .
H3B H 0.595226 0.285035 -0.022411 0.260 Uiso 1 1 calc R U . . .
C4 C 0.5965(7) 0.1584(17) -0.0766(13) 0.215(10) Uiso 1 1 d . . . . .
H4A H 0.600141 0.189465 -0.119182 0.323 Uiso 1 1 calc R U . . .
H4B H 0.612655 0.098281 -0.059839 0.323 Uiso 1 1 calc R U . . .
H4C H 0.566905 0.143916 -0.097390 0.323 Uiso 1 1 calc R U . . .
C5 C 0.7848(3) 0.4521(8) 0.4072(6) 0.060(3) Uani 1 1 d . . . . .
H5A H 0.792979 0.385640 0.401587 0.072 Uiso 1 1 calc R U . . .
H5B H 0.799423 0.497952 0.389585 0.072 Uiso 1 1 calc R U . . .
C6 C 0.7966(5) 0.4707(12) 0.4916(7) 0.135(7) Uani 1 1 d . . . . .
H6A H 0.826879 0.462983 0.525666 0.202 Uiso 1 1 calc R U . . .
H6B H 0.788696 0.536799 0.496917 0.202 Uiso 1 1 calc R U . . .
H6C H 0.782270 0.424806 0.508885 0.202 Uiso 1 1 calc R U . . .
C7 C 0.8472(5) 0.4225(8) 0.2754(9) 0.100(5) Uani 1 1 d . . . . .
H7A H 0.822929 0.417033 0.284291 0.120 Uiso 1 1 calc R U . . .
H7B H 0.867588 0.467009 0.316784 0.120 Uiso 1 1 calc R U . . .
C8 C 0.8337(5) 0.4621(11) 0.1967(10) 0.122(5) Uiso 1 1 d . . . . .
H8A H 0.821081 0.525674 0.192683 0.183 Uiso 1 1 calc R U . . .
H8B H 0.857721 0.468883 0.187997 0.183 Uiso 1 1 calc R U . . .
H8C H 0.813075 0.418922 0.155513 0.183 Uiso 1 1 calc R U . . .
C9 C 0.9160(4) 0.2797(15) 0.4842(10) 0.157(7) Uiso 1 1 d D . . . .
H9A H 0.923513 0.215752 0.511070 0.188 Uiso 1 1 calc R U . . .
H9B H 0.934636 0.292962 0.461526 0.188 Uiso 1 1 calc R U . . .
C10 C 0.9216(8) 0.3517(19) 0.5417(15) 0.248(12) Uiso 1 1 d . . . . .
H10A H 0.950807 0.351846 0.585054 0.373 Uiso 1 1 calc R U . . .
H10B H 0.914552 0.415060 0.515241 0.373 Uiso 1 1 calc R U . . .
H10C H 0.903449 0.337988 0.564696 0.373 Uiso 1 1 calc R U . . .
C11 C 0.5266(5) 0.7711(11) 0.1586(8) 0.108(5) Uiso 1 1 d . . . . .
H11A H 0.516569 0.753794 0.196693 0.130 Uiso 1 1 calc R U . . .
H11B H 0.555249 0.745833 0.179063 0.130 Uiso 1 1 calc R U . . .
C12 C 0.5243(6) 0.8780(16) 0.1433(12) 0.198(9) Uiso 1 1 d . . . . .
H12A H 0.542269 0.911755 0.194241 0.297 Uiso 1 1 calc R U . . .
H12B H 0.533674 0.892024 0.104196 0.297 Uiso 1 1 calc R U . . .
H12C H 0.495418 0.899897 0.121633 0.297 Uiso 1 1 calc R U . . .
C13 C 0.4820(6) 0.4801(8) 0.1294(11) 0.138(7) Uiso 1 1 d D . . . .
H13A H 0.508407 0.455488 0.174751 0.165 Uiso 1 1 calc R U . . .
H13B H 0.474795 0.441939 0.080090 0.165 Uiso 1 1 calc R U . . .
C14 C 0.4480(6) 0.4774(12) 0.1493(12) 0.158(7) Uiso 1 1 d . . . . .
H14A H 0.443292 0.410529 0.159745 0.236 Uiso 1 1 calc R U . . .
H14B H 0.455761 0.516708 0.197646 0.236 Uiso 1 1 calc R U . . .
H14C H 0.422435 0.503275 0.103792 0.236 Uiso 1 1 calc R U . . .
C15 C 0.6725(4) 0.5145(13) 0.4026(8) 0.088(4) Uani 1 1 d . . . . .
H15A H 0.659934 0.506564 0.345622 0.106 Uiso 1 1 calc R U . . .
C16 C 0.7003(5) 0.5788(13) 0.5242(9) 0.097(5) Uani 1 1 d . . . . .
H16A H 0.710694 0.625356 0.566419 0.117 Uiso 1 1 calc R U . . .
C17 C 0.6974(4) 0.4860(11) 0.5328(8) 0.084(4) Uani 1 1 d . . . . .
H17A H 0.705537 0.451544 0.581557 0.101 Uiso 1 1 calc R U . . .
C18 C 0.6864(6) 0.6903(14) 0.4051(12) 0.180(9) Uiso 1 1 d . . . . .
H18B H 0.697303 0.741887 0.445751 0.270 Uiso 1 1 calc R U . . .
H18C H 0.704232 0.683671 0.380408 0.270 Uiso 1 1 calc R U . . .
H18D H 0.657934 0.706450 0.363178 0.270 Uiso 1 1 calc R U . . .
C19 C 0.6745(10) 0.359(2) 0.4588(16) 0.307(18) Uiso 1 1 d D . . . .
H19A H 0.650655 0.351326 0.468702 0.369 Uiso 1 1 calc R U . . .
H19B H 0.699473 0.333642 0.507093 0.369 Uiso 1 1 calc R U . . .
C20 C 0.6662(7) 0.2926(16) 0.3860(13) 0.212(10) Uiso 1 1 d D . . . .
H20A H 0.662636 0.225790 0.398564 0.318 Uiso 1 1 calc R U . . .
H20B H 0.640840 0.314059 0.337561 0.318 Uiso 1 1 calc R U . . .
H20C H 0.689949 0.296270 0.376181 0.318 Uiso 1 1 calc R U . . .

loop_
_atom_site_aniso_label
_atom_site_aniso_U_11
_atom_site_aniso_U_22
_atom_site_aniso_U_33
_atom_site_aniso_U_23
_atom_site_aniso_U_13
_atom_site_aniso_U_12
U1 0.02979(18) 0.02227(17) 0.0465(2) 0.00325(14) 0.01670(15) 0.00470(12)
U2 0.01650(15) 0.02751(17) 0.03608(18) -0.00110(14) 0.00470(13) 0.00080(12)
P1 0.0313(14) 0.0297(14) 0.106(2) 0.0012(15) 0.0149(15) 0.0008(11)
P2 0.0201(10) 0.0210(10) 0.0354(12) 0.0010(9) 0.0060(9) -0.0004(8)
P3 0.0235(12) 0.0305(13) 0.079(2) 0.0066(13) 0.0113(12) -0.0007(10)
P4 0.0200(11) 0.0453(14) 0.0569(16) -0.0174(12) 0.0102(11) -0.0018(10)
O1 0.117(7) 0.053(4) 0.052(4) 0.011(3) 0.048(5) 0.020(4)
O2 0.094(6) 0.043(4) 0.063(5) 0.003(3) 0.039(4) 0.020(4)
O3 0.029(3) 0.065(4) 0.042(4) 0.003(3) 0.007(3) 0.008(3)
O4 0.033(3) 0.058(4) 0.059(4) 0.016(3) 0.019(3) 0.006(3)
O5 0.032(4) 0.040(4) 0.147(8) 0.024(4) 0.019(4) 0.008(3)
O6 0.023(3) 0.035(4) 0.101(6) -0.008(4) 0.003(3) 0.003(3)
O8 0.088(7) 0.096(8) 0.172(11) -0.058(8) 0.028(7) -0.028(6)
O9 0.017(3) 0.037(3) 0.042(3) -0.004(3) 0.001(3) 0.002(2)
O10 0.033(3) 0.021(3) 0.065(4) -0.002(3) 0.024(3) 0.001(2)
O11 0.026(3) 0.059(4) 0.039(4) 0.003(3) 0.004(3) 0.006(3)
O12 0.039(4) 0.029(3) 0.054(4) -0.004(3) 0.021(3) -0.008(3)
O14 0.030(3) 0.029(3) 0.074(5) 0.011(3) 0.013(3) 0.006(3)
O15 0.088(6) 0.037(4) 0.126(7) 0.023(4) 0.069(5) 0.016(4)
O16 0.133(9) 0.092(7) 0.092(7) -0.002(6) 0.033(6) 0.041(6)
O17 0.022(3) 0.039(3) 0.051(4) 0.001(3) 0.011(3) 0.009(3)
O18 0.028(3) 0.036(4) 0.071(5) -0.013(3) -0.005(3) -0.001(3)
N2 0.118(10) 0.076(8) 0.093(9) 0.021(7) 0.066(8) 0.024(7)
C5 0.035(6) 0.075(8) 0.047(6) 0.003(5) 0.001(5) 0.004(5)
C6 0.085(11) 0.23(2) 0.043(8) -0.014(10) -0.007(7) 0.034(11)
C7 0.143(13) 0.043(7) 0.142(13) 0.022(8) 0.092(11) 0.011(8)
C15 0.070(9) 0.140(14) 0.054(8) 0.021(9) 0.030(7) 0.039(9)
C16 0.123(13) 0.102(12) 0.066(10) -0.019(9) 0.046(9) 0.013(10)
C17 0.092(10) 0.109(12) 0.067(9) 0.021(8) 0.051(8) 0.028(9)

loop_
_atom_type_symbol
_atom_type_description
_atom_type_scat_dispersion_real
_atom_type_scat_dispersion_imag
_atom_type_scat_source
C C 0.0033 0.0016 'International Tables Vol C Tables 4.2.6.8 and 6.1.1.4'
H H 0.0000 0.0000 'International Tables Vol C Tables 4.2.6.8 and 6.1.1.4'
N N 0.0061 0.0033 'International Tables Vol C Tables 4.2.6.8 and 6.1.1.4'
O O 0.0106 0.0060 'International Tables Vol C Tables 4.2.6.8 and 6.1.1.4'
P P 0.1023 0.0942 'International Tables Vol C Tables 4.2.6.8 and 6.1.1.4'
U U -9.6767 9.6646 'International Tables Vol C Tables 4.2.6.8 and 6.1.1.4'

loop_
_geom_angle_atom_site_label_1
_geom_angle_atom_site_label_2
_geom_angle_atom_site_label_3
_geom_angle
_geom_angle_site_symmetry_1
_geom_angle_site_symmetry_3
O2 U1 O1 179.0(4) . .
O2 U1 O10 91.7(2) . .
O1 U1 O10 88.5(3) . .
O2 U1 O13 89.5(3) . .
O1 U1 O13 91.5(3) . .
O10 U1 O13 90.2(3) . .
O2 U1 O12 88.7(2) . 4_645
O1 U1 O12 91.2(3) . 4_645
O10 U1 O12 175.04(19) . 4_645
O13 U1 O12 84.9(3) . 4_645
O2 U1 O5 89.7(3) . .
O1 U1 O5 89.3(4) . .
O10 U1 O5 89.7(2) . .
O13 U1 O5 179.2(3) . .
O12 U1 O5 95.3(2) 4_645 .
O4 U2 O3 178.3(3) . .
O4 U2 O17 88.7(2) . .
O3 U2 O17 92.5(2) . .
O4 U2 O9 87.4(2) . .
O3 U2 O9 91.0(2) . .
O17 U2 O9 143.56(19) . .
O4 U2 O6 87.9(3) . .
O3 U2 O6 91.9(3) . .
O17 U2 O6 143.1(2) . .
O9 U2 O6 72.96(19) . .
O4 U2 O18 93.1(3) . 5_665
O3 U2 O18 88.4(3) . 5_665
O17 U2 O18 71.4(2) . 5_665
O9 U2 O18 144.97(19) . 5_665
O6 U2 O18 72.1(2) . 5_665
O4 U2 O14 91.3(3) . 4_655
O3 U2 O14 88.0(3) . 4_655
O17 U2 O14 71.45(19) . 4_655
O9 U2 O14 72.43(18) . 4_655
O6 U2 O14 145.4(2) . 4_655
O18 U2 O14 142.49(19) 5_665 4_655
O6 P1 O5 115.1(4) . .
O6 P1 O8 111.6(5) . .
O5 P1 O8 109.9(5) . .
O6 P1 O7 114.7(5) . .
O5 P1 O7 104.7(5) . .
O8 P1 O7 99.6(6) . .
O9 P2 O12 114.2(3) . .
O9 P2 O10 113.4(3) . .
O12 P2 O10 107.7(3) . .
O9 P2 O11 103.3(3) . .
O12 P2 O11 109.0(3) . .
O10 P2 O11 109.0(3) . .
O13 P3 O14 118.3(5) . .
O13 P3 O16 100.8(5) . .
O14 P3 O16 114.1(4) . .
O13 P3 O15 109.9(5) . .
O14 P3 O15 105.8(4) . .
O16 P3 O15 107.5(5) . .
O18 P4 O17 117.2(4) . .
O18 P4 O20 111.4(5) . .
O17 P4 O20 113.5(5) . .
O18 P4 O19 105.4(4) . .
O17 P4 O19 109.4(4) . .
O20 P4 O19 97.8(5) . .
P1 O5 U1 146.6(4) . .
P1 O6 U2 167.0(4) . .
C1 O7 P1 122.2(9) . .
C3 O8 P1 117.6(13) . .
P2 O9 U2 154.8(4) . .
P2 O10 U1 151.3(4) . .
C5 O11 P2 119.2(6) . .
P2 O12 U1 144.1(4) . 4_655
P3 O13 U1 171.9(6) . .
P3 O14 U2 145.2(4) . 4_645
C7 O15 P3 120.3(7) . .
C9 O16 P3 126.1(11) . .
P4 O17 U2 152.7(4) . .
P4 O18 U2 149.1(4) . 5_665
C11 O19 P4 118.1(8) . .
C13 O20 P4 122.7(10) . .
C19 N1 C15 139(2) . .
C19 N1 C17 108.3(18) . .
C15 N1 C17 112.2(14) . .
C15 N2 C16 109.4(12) . .
C15 N2 C18 121.8(14) . .
C16 N2 C18 128.8(16) . .
C2 C1 O7 109.1(15) . .
C2 C1 H1A 109.9 . .
O7 C1 H1A 109.9 . .
C2 C1 H1B 109.9 . .
O7 C1 H1B 109.9 . .
H1A C1 H1B 108.3 . .
C1 C2 H2A 109.5 . .
C1 C2 H2B 109.5 . .
H2A C2 H2B 109.5 . .
C1 C2 H2C 109.5 . .
H2A C2 H2C 109.5 . .
H2B C2 H2C 109.5 . .
O8 C3 C4 106(2) . .
O8 C3 H3A 110.6 . .
C4 C3 H3A 110.6 . .
O8 C3 H3B 110.6 . .
C4 C3 H3B 110.6 . .
H3A C3 H3B 108.7 . .
C3 C4 H4A 109.5 . .
C3 C4 H4B 109.5 . .
H4A C4 H4B 109.5 . .
C3 C4 H4C 109.5 . .
H4A C4 H4C 109.5 . .
H4B C4 H4C 109.5 . .
C6 C5 O11 109.2(9) . .
C6 C5 H5A 109.8 . .
O11 C5 H5A 109.8 . .
C6 C5 H5B 109.8 . .
O11 C5 H5B 109.8 . .
H5A C5 H5B 108.3 . .
C5 C6 H6A 109.5 . .
C5 C6 H6B 109.5 . .
H6A C6 H6B 109.5 . .
C5 C6 H6C 109.5 . .
H6A C6 H6C 109.5 . .
H6B C6 H6C 109.5 . .
C8 C7 O15 112.3(12) . .
C8 C7 H7A 109.1 . .
O15 C7 H7A 109.1 . .
C8 C7 H7B 109.1 . .
O15 C7 H7B 109.1 . .
H7A C7 H7B 107.9 . .
C7 C8 H8A 109.5 . .
C7 C8 H8B 109.5 . .
H8A C8 H8B 109.5 . .
C7 C8 H8C 109.5 . .
H8A C8 H8C 109.5 . .
H8B C8 H8C 109.5 . .
C10 C9 O16 110.5(16) . .
C10 C9 H9A 109.5 . .
O16 C9 H9A 109.5 . .
C10 C9 H9B 109.5 . .
O16 C9 H9B 109.5 . .
H9A C9 H9B 108.1 . .
C9 C10 H10A 109.5 . .
C9 C10 H10B 109.5 . .
H10A C10 H10B 109.5 . .
C9 C10 H10C 109.5 . .
H10A C10 H10C 109.5 . .
H10B C10 H10C 109.5 . .
C12 C11 O19 99.5(12) . .
C12 C11 H11A 111.9 . .
O19 C11 H11A 111.9 . .
C12 C11 H11B 111.9 . .
O19 C11 H11B 111.9 . .
H11A C11 H11B 109.6 . .
C11 C12 H12A 109.5 . .
C11 C12 H12B 109.5 . .
H12A C12 H12B 109.5 . .
C11 C12 H12C 109.5 . .
H12A C12 H12C 109.5 . .
H12B C12 H12C 109.5 . .
O20 C13 C14 102.4(12) . .
O20 C13 H13A 111.3 . .
C14 C13 H13A 111.3 . .
O20 C13 H13B 111.3 . .
C14 C13 H13B 111.3 . .
H13A C13 H13B 109.2 . .
C13 C14 H14A 109.5 . .
C13 C14 H14B 109.5 . .
H14A C14 H14B 109.5 . .
C13 C14 H14C 109.5 . .
H14A C14 H14C 109.5 . .
H14B C14 H14C 109.5 . .
N1 C15 N2 105.3(13) . .
N1 C15 H15A 127.4 . .
N2 C15 H15A 127.4 . .
C17 C16 N2 108.1(13) . .
C17 C16 H16A 125.9 . .
N2 C16 H16A 125.9 . .
C16 C17 N1 105.0(13) . .
C16 C17 H17A 127.5 . .
N1 C17 H17A 127.5 . .
N2 C18 H18B 109.5 . .
N2 C18 H18C 109.5 . .
H18B C18 H18C 109.5 . .
N2 C18 H18D 109.5 . .
H18B C18 H18D 109.5 . .
H18C C18 H18D 109.5 . .
N1 C19 C20 120(3) . .
N1 C19 H19A 107.3 . .
C20 C19 H19A 107.3 . .
N1 C19 H19B 107.3 . .
C20 C19 H19B 107.3 . .
H19A C19 H19B 106.9 . .
C19 C20 H20A 109.5 . .
C19 C20 H20B 109.5 . .
H20A C20 H20B 109.5 . .
C19 C20 H20C 109.5 . .
H20A C20 H20C 109.5 . .
H20B C20 H20C 109.5 . .

loop_
_geom_bond_atom_site_label_1
_geom_bond_atom_site_label_2
_geom_bond_distance
_geom_bond_site_symmetry_2
U1 O2 1.743(7) .
U1 O1 1.745(6) .
U1 O10 2.233(5) .
U1 O13 2.258(9) .
U1 O12 2.262(5) 4_645
U1 O5 2.273(6) .
U2 O4 1.748(6) .
U2 O3 1.751(6) .
U2 O17 2.361(5) .
U2 O9 2.362(5) .
U2 O6 2.363(6) .
U2 O18 2.400(5) 5_665
U2 O14 2.412(5) 4_655
P1 O6 1.452(6) .
P1 O5 1.485(7) .
P1 O8 1.559(11) .
P1 O7 1.559(9) .
P2 O9 1.484(5) .
P2 O12 1.504(6) .
P2 O10 1.522(5) .
P2 O11 1.588(6) .
P3 O13 1.464(9) .
P3 O14 1.479(6) .
P3 O16 1.520(9) .
P3 O15 1.536(7) .
P4 O18 1.468(6) .
P4 O17 1.479(5) .
P4 O20 1.513(9) .
P4 O19 1.582(8) .
O7 C1 1.440(17) .
O8 C3 1.41(2) .
O11 C5 1.463(10) .
O15 C7 1.441(12) .
O16 C9 1.439(5) .
O19 C11 1.528(14) .
O20 C13 1.433(5) .
N1 C19 1.24(3) .
N1 C15 1.253(16) .
N1 C17 1.351(16) .
N2 C15 1.315(16) .
N2 C16 1.327(15) .
N2 C18 1.466(19) .
C1 C2 1.37(2) .
C1 H1A 0.9700 .
C1 H1B 0.9700 .
C2 H2A 0.9600 .
C2 H2B 0.9600 .
C2 H2C 0.9600 .
C3 C4 1.44(3) .
C3 H3A 0.9700 .
C3 H3B 0.9700 .
C4 H4A 0.9600 .
C4 H4B 0.9600 .
C4 H4C 0.9600 .
C5 C6 1.430(15) .
C5 H5A 0.9700 .
C5 H5B 0.9700 .
C6 H6A 0.9600 .
C6 H6B 0.9600 .
C6 H6C 0.9600 .
C7 C8 1.401(16) .
C7 H7A 0.9700 .
C7 H7B 0.9700 .
C8 H8A 0.9600 .
C8 H8B 0.9600 .
C8 H8C 0.9600 .
C9 C10 1.39(2) .
C9 H9A 0.9700 .
C9 H9B 0.9700 .
C10 H10A 0.9600 .
C10 H10B 0.9600 .
C10 H10C 0.9600 .
C11 C12 1.47(2) .
C11 H11A 0.9700 .
C11 H11B 0.9700 .
C12 H12A 0.9600 .
C12 H12B 0.9600 .
C12 H12C 0.9600 .
C13 C14 1.44(2) .
C13 H13A 0.9700 .
C13 H13B 0.9700 .
C14 H14A 0.9600 .
C14 H14B 0.9600 .
C14 H14C 0.9600 .
C15 H15A 0.9300 .
C16 C17 1.278(17) .
C16 H16A 0.9300 .
C17 H17A 0.9300 .
C18 H18B 0.9600 .
C18 H18C 0.9600 .
C18 H18D 0.9600 .
C19 C20 1.528(5) .
C19 H19A 0.9700 .
C19 H19B 0.9700 .
C20 H20A 0.9600 .
C20 H20B 0.9600 .
C20 H20C 0.9600 .
